data_7152554
loop_
_publ_author_name
'D\'iaz-Oltra, Santiago'
'Ruiz, Purificaci\'on'
'Falomir, Eva'
'Murga, Juan'
'Carda, Miguel'
'Marco, J. Alberto'

_publ_section_title
;
 Double diastereoselection in anti aldol reactions mediated by
 dicyclohexylchloroborane between an l-erythrulose derivative and chiral
 aldehydes.
;
_journal_issue 34
_journal_name_full 'Organic &amp; biomolecular chemistry'
_journal_page_first 6937
_journal_page_last 6944
_journal_paper_doi 10.1039/c2ob25803j
_journal_volume 10
_journal_year 2012
_chemical_absolute_configuration syn
_chemical_formula_moiety 'C46 H65 N O6 Si2'
_chemical_formula_sum 'C46 H65 N O6 Si2'
_chemical_formula_weight 784.17
_space_group_IT_number 4
_symmetry_cell_setting monoclinic
_symmetry_Int_Tables_number 4
_symmetry_space_group_name_Hall 'P 2yb'
_symmetry_space_group_name_H-M 'P 1 21 1'
_atom_sites_solution_hydrogens geom
_atom_sites_solution_primary direct
_atom_sites_solution_secondary difmap
_audit_creation_method SHELXL-97
_cell_angle_alpha 90.00
_cell_angle_beta 99.705(3)
_cell_angle_gamma 90.00
_cell_formula_units_Z 2
_cell_length_a 10.1116(10)
_cell_length_b 16.5521(16)
_cell_length_c 13.8615(13)
_cell_measurement_reflns_used 3005
_cell_measurement_temperature 273(2)
_cell_measurement_theta_max 21.27
_cell_measurement_theta_min 2.39
_cell_volume 2286.8(4)
_computing_cell_refinement 'Bruker SMART'
_computing_data_collection 'Bruker SMART'
_computing_data_reduction 'Bruker SAINT'
_computing_molecular_graphics 'Bruker SHELXTL'
_computing_publication_material 'Bruker SHELXTL'
_computing_structure_refinement 'SHELXL-97 (Sheldrick, 1997)'
_computing_structure_solution 'SHELXS-97 (Sheldrick, 1990)'
_diffrn_ambient_temperature 273(2)
_diffrn_measured_fraction_theta_full 0.989
_diffrn_measured_fraction_theta_max 0.989
_diffrn_measurement_device_type 'CCD area detector'
_diffrn_measurement_method 'phi and omega scans'
_diffrn_radiation_monochromator graphite
_diffrn_radiation_type MoK\a
_diffrn_radiation_wavelength 0.71073
_diffrn_reflns_av_R_equivalents 0.0377
_diffrn_reflns_av_sigmaI/netI 0.0789
_diffrn_reflns_limit_h_max 8
_diffrn_reflns_limit_h_min -12
_diffrn_reflns_limit_k_max 19
_diffrn_reflns_limit_k_min -19
_diffrn_reflns_limit_l_max 15
_diffrn_reflns_limit_l_min -16
_diffrn_reflns_number 12971
_diffrn_reflns_theta_full 25.02
_diffrn_reflns_theta_max 25.02
_diffrn_reflns_theta_min 1.49
_diffrn_source 'fine-focus sealed tube'
_exptl_absorpt_coefficient_mu 0.123
_exptl_absorpt_correction_T_max 0.9818
_exptl_absorpt_correction_T_min 0.9411
_exptl_absorpt_correction_type multi-scan
_exptl_absorpt_process_details 'Bruker Sadabs'
_exptl_crystal_colour colorless
_exptl_crystal_density_diffrn 1.139
_exptl_crystal_density_method 'not measured'
_exptl_crystal_description fiber
_exptl_crystal_F_000 848
_exptl_crystal_recrystallization_method 'Hexane, dichloromethane, ether'
_exptl_crystal_size_max 0.50
_exptl_crystal_size_mid 0.17
_exptl_crystal_size_min 0.15
_refine_diff_density_max 0.196
_refine_diff_density_min -0.211
_refine_diff_density_rms 0.032
_refine_ls_abs_structure_details 'Flack H D (1983), Acta Cryst. A39, 876-881'
_refine_ls_abs_structure_Flack -0.16(11)
_refine_ls_extinction_coef 0.0054(8)
_refine_ls_extinction_expression Fc^*^=kFc[1+0.001xFc^2^\l^3^/sin(2\q)]^-1/4^
_refine_ls_extinction_method SHELXL
_refine_ls_goodness_of_fit_ref 0.992
_refine_ls_hydrogen_treatment constr
_refine_ls_matrix_type full
_refine_ls_number_parameters 509
_refine_ls_number_reflns 7956
_refine_ls_number_restraints 1
_refine_ls_restrained_S_all 0.992
_refine_ls_R_factor_all 0.0864
_refine_ls_R_factor_gt 0.0439
_refine_ls_shift/su_max 0.008
_refine_ls_shift/su_mean 0.000
_refine_ls_structure_factor_coef Fsqd
_refine_ls_weighting_details 'calc w=1/[\s^2^(Fo^2^)+(0.0431P)^2^+0.0000P] where P=(Fo^2^+2Fc^2^)/3'
_refine_ls_weighting_scheme calc
_refine_ls_wR_factor_gt 0.0907
_refine_ls_wR_factor_ref 0.1052
_reflns_number_gt 5247
_reflns_number_total 7956
_reflns_threshold_expression >2sigma(I)
_cod_data_source_file c2ob25803j.txt
_cod_data_source_block str755m
_cod_original_sg_symbol_H-M 'P 21'
_cod_database_code 7152554

loop_
_symmetry_equiv_pos_as_xyz
'x, y, z'
'-x, y+1/2, -z'

loop_
_atom_site_label
_atom_site_type_symbol
_atom_site_fract_x
_atom_site_fract_y
_atom_site_fract_z
_atom_site_U_iso_or_equiv
_atom_site_adp_type
_atom_site_occupancy
_atom_site_symmetry_multiplicity
_atom_site_calc_flag
_atom_site_refinement_flags
Si1 Si 1.06268(8) 0.33736(5) 0.76141(6) 0.0459(2) Uani 1 1 d .
Si2 Si 1.11355(9) 0.33069(6) 1.16974(6) 0.0548(2) Uani 1 1 d .
O5 O 0.92870(18) 0.28604(10) 0.78057(13) 0.0413(5) Uani 1 1 d .
O2 O 0.76807(19) 0.16504(11) 0.97023(13) 0.0458(5) Uani 1 1 d .
O1 O 1.0796(2) 0.25909(12) 1.08655(14) 0.0519(5) Uani 1 1 d .
O4 O 0.9814(2) 0.09226(11) 0.90874(16) 0.0526(5) Uani 1 1 d .
H4 H 0.9108 0.0701 0.8852 0.079 Uiso 1 1 calc R
C24 C 0.9169(3) 0.20105(16) 0.79042(19) 0.0373(7) Uani 1 1 d .
H24 H 0.9742 0.1747 0.7494 0.045 Uiso 1 1 calc R
C34 C 0.5463(3) 0.1436(2) 0.9945(2) 0.0486(8) Uani 1 1 d .
C33 C 0.6593(3) 0.2002(2) 0.9972(2) 0.0482(8) Uani 1 1 d .
O6 O 0.7581(2) 0.09291(13) 0.75861(18) 0.0706(7) Uani 1 1 d .
H6 H 0.8178 0.0708 0.7350 0.106 Uiso 1 1 calc R
O3 O 0.6581(2) 0.27051(15) 1.02000(18) 0.0724(7) Uani 1 1 d .
C15 C 0.7458(3) 0.21620(19) 0.4691(2) 0.0479(8) Uani 1 1 d .
C40 C 0.9650(3) 0.20887(18) 1.0758(2) 0.0507(8) Uani 1 1 d .
H40A H 0.9070 0.2260 1.1210 0.061 Uiso 1 1 calc R
H40B H 0.9923 0.1536 1.0915 0.061 Uiso 1 1 calc R
N1 N 0.5663(2) 0.19667(14) 0.63381(16) 0.0451(6) Uani 1 1 d .
C31 C 0.9669(3) 0.17755(16) 0.89758(19) 0.0405(7) Uani 1 1 d .
H31 H 1.0577 0.1998 0.9140 0.049 Uiso 1 1 calc R
C23 C 0.7714(3) 0.17875(17) 0.75188(19) 0.0438(7) Uani 1 1 d .
H23 H 0.7174 0.2025 0.7970 0.053 Uiso 1 1 calc R
C32 C 0.8889(3) 0.21301(17) 0.9718(2) 0.0417(7) Uani 1 1 d .
H32 H 0.8647 0.2692 0.9546 0.050 Uiso 1 1 calc R
C1 C 0.5045(3) 0.3410(2) 0.6493(2) 0.0494(7) Uani 1 1 d .
C22 C 0.7131(3) 0.20983(17) 0.64937(19) 0.0428(7) Uani 1 1 d .
H22 H 0.7261 0.2685 0.6515 0.051 Uiso 1 1 calc R
C8 C 0.3796(3) 0.09909(18) 0.6081(2) 0.0479(7) Uani 1 1 d .
C35 C 0.5552(3) 0.0643(2) 0.9656(2) 0.0609(9) Uani 1 1 d .
H35 H 0.6343 0.0448 0.9484 0.073 Uiso 1 1 calc R
C14 C 0.5160(3) 0.12100(19) 0.5860(2) 0.0578(9) Uani 1 1 d .
H14A H 0.5786 0.0778 0.6080 0.069 Uiso 1 1 calc R
H14B H 0.5107 0.1265 0.5157 0.069 Uiso 1 1 calc R
C16 C 0.7878(3) 0.1786(2) 0.5695(2) 0.0510(8) Uani 1 1 d .
H16A H 0.8830 0.1881 0.5902 0.061 Uiso 1 1 calc R
H16B H 0.7747 0.1207 0.5637 0.061 Uiso 1 1 calc R
C2 C 0.5047(4) 0.4161(2) 0.6056(3) 0.0688(10) Uani 1 1 d .
H2 H 0.4969 0.4199 0.5380 0.083 Uiso 1 1 calc R
C36 C 0.4293(3) 0.1713(2) 1.0215(2) 0.0650(9) Uani 1 1 d .
H36 H 0.4233 0.2248 1.0409 0.078 Uiso 1 1 calc R
C17 C 0.7120(3) 0.1689(2) 0.3870(2) 0.0651(10) Uani 1 1 d .
H17 H 0.7140 0.1130 0.3938 0.078 Uiso 1 1 calc R
C3 C 0.5168(4) 0.4872(2) 0.6629(4) 0.0800(12) Uani 1 1 d .
H3 H 0.5153 0.5376 0.6332 0.096 Uiso 1 1 calc R
C9 C 0.1271(4) 0.0571(2) 0.6484(3) 0.0641(10) Uani 1 1 d .
H9 H 0.0431 0.0428 0.6618 0.077 Uiso 1 1 calc R
C41 C 0.9627(4) 0.3933(2) 1.1692(3) 0.0864(12) Uani 1 1 d .
H41A H 0.9497 0.4275 1.1124 0.130 Uiso 1 1 calc R
H41B H 0.9739 0.4261 1.2271 0.130 Uiso 1 1 calc R
H41C H 0.8859 0.3590 1.1677 0.130 Uiso 1 1 calc R
C37 C 0.3201(4) 0.1201(3) 1.0198(3) 0.0834(12) Uani 1 1 d .
H37 H 0.2419 0.1386 1.0392 0.100 Uiso 1 1 calc R
C28 C 1.0093(3) 0.44429(19) 0.7726(3) 0.0621(9) Uani 1 1 d .
C26 C 1.2119(3) 0.3125(2) 0.8539(3) 0.0765(11) Uani 1 1 d .
H26A H 1.1869 0.3107 0.9177 0.115 Uiso 1 1 calc R
H26B H 1.2795 0.3531 0.8529 0.115 Uiso 1 1 calc R
H26C H 1.2466 0.2608 0.8390 0.115 Uiso 1 1 calc R
C46 C 1.1706(4) 0.2869(2) 1.2948(3) 0.0704(10) Uani 1 1 d .
C18 C 0.7423(4) 0.2988(2) 0.4559(3) 0.0662(10) Uani 1 1 d .
H18 H 0.7659 0.3323 0.5099 0.079 Uiso 1 1 calc R
C10 C 0.2291(4) 0.0743(2) 0.7220(3) 0.0734(11) Uani 1 1 d .
H10 H 0.2147 0.0723 0.7865 0.088 Uiso 1 1 calc R
C7 C 0.4865(3) 0.2651(2) 0.5892(2) 0.0563(9) Uani 1 1 d .
H7A H 0.3925 0.2501 0.5787 0.068 Uiso 1 1 calc R
H7B H 0.5108 0.2760 0.5257 0.068 Uiso 1 1 calc R
C42 C 1.2525(4) 0.3885(2) 1.1303(3) 0.0869(13) Uani 1 1 d .
H42A H 1.3261 0.3528 1.1260 0.130 Uiso 1 1 calc R
H42B H 1.2816 0.4303 1.1771 0.130 Uiso 1 1 calc R
H42C H 1.2217 0.4123 1.0674 0.130 Uiso 1 1 calc R
C11 C 0.2747(3) 0.0814(2) 0.5348(2) 0.0654(10) Uani 1 1 d .
H11 H 0.2884 0.0832 0.4701 0.078 Uiso 1 1 calc R
C4 C 0.5187(3) 0.3391(2) 0.7495(2) 0.0577(8) Uani 1 1 d .
H4A H 0.5188 0.2893 0.7808 0.069 Uiso 1 1 calc R
C5 C 0.5325(4) 0.4078(2) 0.8050(3) 0.0695(10) Uani 1 1 d .
H5 H 0.5433 0.4041 0.8728 0.083 Uiso 1 1 calc R
C12 C 0.3533(4) 0.0945(2) 0.7026(2) 0.0706(10) Uani 1 1 d .
H12 H 0.4220 0.1054 0.7545 0.085 Uiso 1 1 calc R
C19 C 0.6757(4) 0.2015(3) 0.2957(3) 0.0791(11) Uani 1 1 d .
H19 H 0.6544 0.1677 0.2418 0.095 Uiso 1 1 calc R
C20 C 0.6704(4) 0.2827(4) 0.2833(3) 0.0892(14) Uani 1 1 d .
H20 H 0.6441 0.3045 0.2212 0.107 Uiso 1 1 calc R
C38 C 0.4447(4) 0.0137(3) 0.9625(3) 0.0765(11) Uani 1 1 d .
H38 H 0.4492 -0.0396 0.9421 0.092 Uiso 1 1 calc R
C21 C 0.7046(4) 0.3333(3) 0.3643(3) 0.0800(11) Uani 1 1 d .
H21 H 0.7022 0.3891 0.3569 0.096 Uiso 1 1 calc R
C39 C 0.3290(4) 0.0424(3) 0.9895(3) 0.0828(12) Uani 1 1 d .
H39 H 0.2555 0.0083 0.9870 0.099 Uiso 1 1 calc R
C27 C 0.8871(5) 0.4614(3) 0.6945(4) 0.1063(16) Uani 1 1 d .
H27A H 0.8180 0.4228 0.7000 0.159 Uiso 1 1 calc R
H27B H 0.9120 0.4574 0.6308 0.159 Uiso 1 1 calc R
H27C H 0.8546 0.5149 0.7035 0.159 Uiso 1 1 calc R
C6 C 0.5305(4) 0.4813(2) 0.7618(3) 0.0792(11) Uani 1 1 d .
H6A H 0.5385 0.5278 0.7999 0.095 Uiso 1 1 calc R
C13 C 0.1493(4) 0.0611(2) 0.5543(3) 0.0760(11) Uani 1 1 d .
H13 H 0.0798 0.0501 0.5029 0.091 Uiso 1 1 calc R
C29 C 0.9712(6) 0.4585(3) 0.8725(4) 0.1117(17) Uani 1 1 d .
H29A H 0.9455 0.5139 0.8779 0.168 Uiso 1 1 calc R
H29B H 1.0466 0.4466 0.9224 0.168 Uiso 1 1 calc R
H29C H 0.8975 0.4240 0.8804 0.168 Uiso 1 1 calc R
C43 C 1.2116(6) 0.3580(4) 1.3674(3) 0.140(2) Uani 1 1 d .
H43A H 1.2513 0.3367 1.4301 0.210 Uiso 1 1 calc R
H43B H 1.1334 0.3890 1.3742 0.210 Uiso 1 1 calc R
H43C H 1.2752 0.3920 1.3428 0.210 Uiso 1 1 calc R
C30 C 1.1238(5) 0.5026(3) 0.7568(5) 0.135(2) Uani 1 1 d .
H30A H 1.0918 0.5573 0.7553 0.202 Uiso 1 1 calc R
H30B H 1.1524 0.4902 0.6959 0.202 Uiso 1 1 calc R
H30C H 1.1980 0.4965 0.8094 0.202 Uiso 1 1 calc R
C45 C 1.0607(4) 0.2383(3) 1.3304(3) 0.0894(13) Uani 1 1 d .
H45A H 1.0311 0.1960 1.2845 0.134 Uiso 1 1 calc R
H45B H 0.9866 0.2732 1.3362 0.134 Uiso 1 1 calc R
H45C H 1.0950 0.2151 1.3931 0.134 Uiso 1 1 calc R
C44 C 1.2934(5) 0.2313(4) 1.2920(4) 0.132(2) Uani 1 1 d .
H44A H 1.3174 0.2046 1.3539 0.198 Uiso 1 1 calc R
H44B H 1.3678 0.2633 1.2791 0.198 Uiso 1 1 calc R
H44C H 1.2712 0.1917 1.2412 0.198 Uiso 1 1 calc R
C100 C 1.1043(4) 0.3144(2) 0.6391(3) 0.0798(11) Uani 1 1 d .
H10A H 1.1312 0.2589 0.6370 0.120 Uiso 1 1 calc R
H10B H 1.1763 0.3487 0.6270 0.120 Uiso 1 1 calc R
H10C H 1.0268 0.3237 0.5899 0.120 Uiso 1 1 calc R

loop_
_atom_site_aniso_label
_atom_site_aniso_U_11
_atom_site_aniso_U_22
_atom_site_aniso_U_33
_atom_site_aniso_U_23
_atom_site_aniso_U_13
_atom_site_aniso_U_12
Si1 0.0420(5) 0.0490(5) 0.0482(5) 0.0046(4) 0.0122(4) -0.0053(4)
Si2 0.0636(6) 0.0537(5) 0.0460(5) -0.0035(5) 0.0060(4) -0.0065(5)
O5 0.0378(12) 0.0406(12) 0.0453(11) 0.0036(8) 0.0062(9) -0.0033(9)
O2 0.0420(12) 0.0503(12) 0.0464(11) -0.0037(9) 0.0110(9) -0.0050(10)
O1 0.0505(13) 0.0557(12) 0.0488(12) -0.0087(10) 0.0067(9) -0.0080(11)
O4 0.0573(13) 0.0377(11) 0.0614(14) 0.0045(10) 0.0059(11) 0.0080(10)
C24 0.0366(17) 0.0373(16) 0.0402(16) -0.0003(13) 0.0123(13) 0.0021(13)
C34 0.043(2) 0.068(2) 0.0351(16) 0.0082(15) 0.0067(13) 0.0024(17)
C33 0.051(2) 0.058(2) 0.0370(16) 0.0047(15) 0.0100(14) 0.0075(18)
O6 0.0785(18) 0.0520(14) 0.0756(17) 0.0082(12) -0.0033(13) -0.0176(13)
O3 0.0687(17) 0.0646(16) 0.0884(18) -0.0102(14) 0.0265(13) 0.0065(13)
C15 0.0386(18) 0.066(2) 0.0408(18) -0.0025(16) 0.0114(14) -0.0049(15)
C40 0.057(2) 0.0515(18) 0.0417(17) 0.0018(14) 0.0030(15) -0.0101(16)
N1 0.0372(14) 0.0489(14) 0.0469(14) -0.0099(12) 0.0004(11) -0.0045(12)
C31 0.0349(16) 0.0428(17) 0.0430(17) 0.0014(13) 0.0043(13) -0.0008(14)
C23 0.0434(18) 0.0460(17) 0.0421(17) -0.0033(13) 0.0078(13) -0.0048(14)
C32 0.0435(18) 0.0383(15) 0.0437(17) 0.0003(13) 0.0085(13) -0.0028(14)
C1 0.0352(16) 0.0555(19) 0.0564(19) 0.0042(18) 0.0049(13) 0.0046(16)
C22 0.0368(17) 0.0504(17) 0.0406(16) -0.0025(13) 0.0052(13) -0.0045(14)
C8 0.0446(18) 0.0553(18) 0.0426(18) -0.0099(14) 0.0039(14) -0.0042(15)
C35 0.052(2) 0.071(2) 0.063(2) -0.0009(18) 0.0190(17) -0.0079(18)
C14 0.054(2) 0.067(2) 0.0539(19) -0.0202(17) 0.0133(15) -0.0057(17)
C16 0.0444(18) 0.0643(19) 0.0454(18) -0.0048(15) 0.0104(14) 0.0003(16)
C2 0.060(2) 0.080(3) 0.066(2) 0.014(2) 0.0107(18) 0.014(2)
C36 0.052(2) 0.084(2) 0.059(2) 0.0140(18) 0.0086(17) 0.015(2)
C17 0.056(2) 0.091(3) 0.050(2) -0.0171(19) 0.0134(16) -0.0099(19)
C3 0.080(3) 0.054(2) 0.106(4) 0.009(2) 0.014(2) 0.011(2)
C9 0.052(2) 0.059(2) 0.083(3) 0.0006(19) 0.018(2) -0.0102(17)
C41 0.109(3) 0.065(2) 0.090(3) 0.002(2) 0.029(3) 0.023(2)
C37 0.039(2) 0.136(4) 0.076(3) 0.029(3) 0.0117(18) 0.008(3)
C28 0.057(2) 0.0479(18) 0.083(3) 0.0065(18) 0.018(2) -0.0067(17)
C26 0.044(2) 0.089(3) 0.092(3) 0.018(2) -0.0004(18) -0.0117(19)
C46 0.062(2) 0.094(3) 0.052(2) -0.0045(18) -0.0023(18) -0.010(2)
C18 0.071(2) 0.077(3) 0.052(2) 0.0010(17) 0.0138(17) -0.0047(19)
C10 0.080(3) 0.088(3) 0.054(2) 0.0123(19) 0.017(2) -0.006(2)
C7 0.0430(19) 0.075(2) 0.0471(19) -0.0030(17) -0.0029(14) -0.0011(17)
C42 0.107(3) 0.080(3) 0.075(3) -0.008(2) 0.020(2) -0.042(2)
C11 0.061(2) 0.087(3) 0.048(2) -0.0125(18) 0.0106(18) -0.013(2)
C4 0.060(2) 0.0551(18) 0.061(2) 0.0040(19) 0.0188(16) 0.0023(19)
C5 0.083(3) 0.065(3) 0.061(2) -0.009(2) 0.0145(19) 0.003(2)
C12 0.061(2) 0.100(3) 0.049(2) -0.0030(19) 0.0004(17) -0.014(2)
C19 0.079(3) 0.116(4) 0.042(2) -0.011(2) 0.0095(18) -0.019(3)
C20 0.060(3) 0.160(5) 0.046(2) 0.017(3) 0.0036(19) -0.010(3)
C38 0.078(3) 0.090(3) 0.063(2) 0.003(2) 0.017(2) -0.019(2)
C21 0.075(2) 0.095(3) 0.074(3) 0.028(3) 0.023(2) 0.001(3)
C39 0.057(3) 0.123(4) 0.068(3) 0.021(3) 0.006(2) -0.021(3)
C27 0.107(4) 0.081(3) 0.127(4) 0.033(3) 0.005(3) 0.028(3)
C6 0.076(3) 0.063(3) 0.099(3) -0.010(2) 0.017(2) 0.002(2)
C13 0.051(2) 0.103(3) 0.073(3) -0.018(2) 0.0072(19) -0.023(2)
C29 0.157(5) 0.078(3) 0.108(4) -0.026(3) 0.047(3) 0.002(3)
C43 0.197(6) 0.154(5) 0.054(3) -0.016(3) -0.020(3) -0.041(4)
C30 0.111(4) 0.059(3) 0.249(7) 0.012(3) 0.074(4) -0.024(3)
C45 0.091(3) 0.120(3) 0.057(2) 0.032(2) 0.011(2) -0.006(3)
C44 0.082(3) 0.198(6) 0.113(4) 0.055(4) 0.009(3) 0.044(4)
C100 0.081(3) 0.094(3) 0.076(2) -0.001(2) 0.044(2) -0.013(2)

loop_
_atom_type_symbol
_atom_type_description
_atom_type_scat_dispersion_real
_atom_type_scat_dispersion_imag
_atom_type_scat_source
C C 0.0033 0.0016 'International Tables Vol C Tables 4.2.6.8 and 6.1.1.4'
H H 0.0000 0.0000 'International Tables Vol C Tables 4.2.6.8 and 6.1.1.4'
N N 0.0061 0.0033 'International Tables Vol C Tables 4.2.6.8 and 6.1.1.4'
O O 0.0106 0.0060 'International Tables Vol C Tables 4.2.6.8 and 6.1.1.4'
Si Si 0.0817 0.0704 'International Tables Vol C Tables 4.2.6.8 and 6.1.1.4'

loop_
_geom_angle_atom_site_label_1
_geom_angle_atom_site_label_2
_geom_angle_atom_site_label_3
_geom_angle
O5 Si1 C26 111.55(13)
O5 Si1 C100 111.02(14)
C26 Si1 C100 107.65(18)
O5 Si1 C28 102.55(12)
C26 Si1 C28 111.51(17)
C100 Si1 C28 112.59(17)
O1 Si2 C41 109.06(16)
O1 Si2 C42 104.09(15)
C41 Si2 C42 112.1(2)
O1 Si2 C46 111.31(14)
C41 Si2 C46 110.28(18)
C42 Si2 C46 109.91(18)
C24 O5 Si1 127.36(17)
C33 O2 C32 118.8(2)
C40 O1 Si2 124.52(19)
C31 O4 H4 109.5
O5 C24 C23 107.3(2)
O5 C24 C31 108.9(2)
C23 C24 C31 114.7(2)
O5 C24 H24 108.6
C23 C24 H24 108.6
C31 C24 H24 108.6
C36 C34 C35 119.7(3)
C36 C34 C33 118.6(3)
C35 C34 C33 121.7(3)
O3 C33 O2 122.2(3)
O3 C33 C34 125.4(3)
O2 C33 C34 112.5(3)
C23 O6 H6 109.5
C17 C15 C18 117.2(3)
C17 C15 C16 121.1(3)
C18 C15 C16 121.7(3)
O1 C40 C32 110.4(2)
O1 C40 H40A 109.6
C32 C40 H40A 109.6
O1 C40 H40B 109.6
C32 C40 H40B 109.6
H40A C40 H40B 108.1
C7 N1 C14 110.2(2)
C7 N1 C22 114.5(2)
C14 N1 C22 117.0(2)
O4 C31 C32 111.4(2)
O4 C31 C24 111.5(2)
C32 C31 C24 115.7(2)
O4 C31 H31 105.8
C32 C31 H31 105.8
C24 C31 H31 105.8
O6 C23 C24 108.3(2)
O6 C23 C22 111.6(2)
C24 C23 C22 116.2(2)
O6 C23 H23 106.8
C24 C23 H23 106.8
C22 C23 H23 106.8
O2 C32 C31 108.1(2)
O2 C32 C40 106.3(2)
C31 C32 C40 112.9(2)
O2 C32 H32 109.8
C31 C32 H32 109.8
C40 C32 H32 109.8
C4 C1 C2 117.1(3)
C4 C1 C7 121.6(3)
C2 C1 C7 121.3(3)
N1 C22 C16 116.7(2)
N1 C22 C23 107.8(2)
C16 C22 C23 113.4(2)
N1 C22 H22 106.0
C16 C22 H22 106.0
C23 C22 H22 106.0
C11 C8 C12 116.3(3)
C11 C8 C14 121.3(3)
C12 C8 C14 122.4(3)
C34 C35 C38 119.3(4)
C34 C35 H35 120.3
C38 C35 H35 120.3
N1 C14 C8 111.9(2)
N1 C14 H14A 109.2
C8 C14 H14A 109.2
N1 C14 H14B 109.2
C8 C14 H14B 109.2
H14A C14 H14B 107.9
C15 C16 C22 115.4(2)
C15 C16 H16A 108.4
C22 C16 H16A 108.4
C15 C16 H16B 108.4
C22 C16 H16B 108.4
H16A C16 H16B 107.5
C1 C2 C3 120.6(3)
C1 C2 H2 119.7
C3 C2 H2 119.7
C34 C36 C37 120.6(4)
C34 C36 H36 119.7
C37 C36 H36 119.7
C19 C17 C15 122.1(4)
C19 C17 H17 119.0
C15 C17 H17 119.0
C6 C3 C2 119.4(4)
C6 C3 H3 120.3
C2 C3 H3 120.3
C10 C9 C13 119.0(3)
C10 C9 H9 120.5
C13 C9 H9 120.5
Si2 C41 H41A 109.5
Si2 C41 H41B 109.5
H41A C41 H41B 109.5
Si2 C41 H41C 109.5
H41A C41 H41C 109.5
H41B C41 H41C 109.5
C39 C37 C36 119.2(4)
C39 C37 H37 120.4
C36 C37 H37 120.4
C29 C28 C27 108.6(4)
C29 C28 C30 110.0(4)
C27 C28 C30 108.6(4)
C29 C28 Si1 110.2(3)
C27 C28 Si1 109.2(3)
C30 C28 Si1 110.2(3)
Si1 C26 H26A 109.5
Si1 C26 H26B 109.5
H26A C26 H26B 109.5
Si1 C26 H26C 109.5
H26A C26 H26C 109.5
H26B C26 H26C 109.5
C45 C46 C44 109.1(4)
C45 C46 C43 108.6(4)
C44 C46 C43 109.7(4)
C45 C46 Si2 112.1(2)
C44 C46 Si2 109.2(3)
C43 C46 Si2 108.2(3)
C15 C18 C21 121.8(4)
C15 C18 H18 119.1
C21 C18 H18 119.1
C9 C10 C12 120.7(3)
C9 C10 H10 119.7
C12 C10 H10 119.7
N1 C7 C1 114.0(2)
N1 C7 H7A 108.8
C1 C7 H7A 108.8
N1 C7 H7B 108.8
C1 C7 H7B 108.8
H7A C7 H7B 107.7
Si2 C42 H42A 109.5
Si2 C42 H42B 109.5
H42A C42 H42B 109.5
Si2 C42 H42C 109.5
H42A C42 H42C 109.5
H42B C42 H42C 109.5
C8 C11 C13 121.8(3)
C8 C11 H11 119.1
C13 C11 H11 119.1
C5 C4 C1 122.2(3)
C5 C4 H4A 118.9
C1 C4 H4A 118.9
C6 C5 C4 120.4(3)
C6 C5 H5 119.8
C4 C5 H5 119.8
C10 C12 C8 121.9(3)
C10 C12 H12 119.0
C8 C12 H12 119.0
C20 C19 C17 120.5(4)
C20 C19 H19 119.7
C17 C19 H19 119.7
C19 C20 C21 119.6(4)
C19 C20 H20 120.2
C21 C20 H20 120.2
C39 C38 C35 120.0(4)
C39 C38 H38 120.0
C35 C38 H38 120.0
C18 C21 C20 118.8(4)
C18 C21 H21 120.6
C20 C21 H21 120.6
C37 C39 C38 121.1(4)
C37 C39 H39 119.5
C38 C39 H39 119.5
C28 C27 H27A 109.5
C28 C27 H27B 109.5
H27A C27 H27B 109.5
C28 C27 H27C 109.5
H27A C27 H27C 109.5
H27B C27 H27C 109.5
C5 C6 C3 120.2(4)
C5 C6 H6A 119.9
C3 C6 H6A 119.9
C9 C13 C11 120.3(3)
C9 C13 H13 119.9
C11 C13 H13 119.9
C28 C29 H29A 109.5
C28 C29 H29B 109.5
H29A C29 H29B 109.5
C28 C29 H29C 109.5
H29A C29 H29C 109.5
H29B C29 H29C 109.5
C46 C43 H43A 109.5
C46 C43 H43B 109.5
H43A C43 H43B 109.5
C46 C43 H43C 109.5
H43A C43 H43C 109.5
H43B C43 H43C 109.5
C28 C30 H30A 109.5
C28 C30 H30B 109.5
H30A C30 H30B 109.5
C28 C30 H30C 109.5
H30A C30 H30C 109.5
H30B C30 H30C 109.5
C46 C45 H45A 109.5
C46 C45 H45B 109.5
H45A C45 H45B 109.5
C46 C45 H45C 109.5
H45A C45 H45C 109.5
H45B C45 H45C 109.5
C46 C44 H44A 109.5
C46 C44 H44B 109.5
H44A C44 H44B 109.5
C46 C44 H44C 109.5
H44A C44 H44C 109.5
H44B C44 H44C 109.5
Si1 C100 H10A 109.5
Si1 C100 H10B 109.5
H10A C100 H10B 109.5
Si1 C100 H10C 109.5
H10A C100 H10C 109.5
H10B C100 H10C 109.5

loop_
_geom_bond_atom_site_label_1
_geom_bond_atom_site_label_2
_geom_bond_distance
Si1 O5 1.658(2)
Si1 C26 1.854(3)
Si1 C100 1.854(3)
Si1 C28 1.864(3)
Si2 O1 1.649(2)
Si2 C41 1.843(4)
Si2 C42 1.857(4)
Si2 C46 1.878(4)
O5 C24 1.420(3)
O2 C33 1.352(3)
O2 C32 1.454(3)
O1 C40 1.413(3)
O4 C31 1.425(3)
O4 H4 0.8200
C24 C23 1.524(4)
C24 C31 1.536(4)
C24 H24 0.9800
C34 C36 1.379(4)
C34 C35 1.380(4)
C34 C33 1.473(4)
C33 O3 1.206(4)
O6 C23 1.432(3)
O6 H6 0.8200
C15 C17 1.376(4)
C15 C18 1.379(4)
C15 C16 1.517(4)
C40 C32 1.518(4)
C40 H40A 0.9700
C40 H40B 0.9700
N1 C7 1.465(4)
N1 C14 1.468(4)
N1 C22 1.480(4)
C31 C32 1.516(4)
C31 H31 0.9800
C23 C22 1.533(4)
C23 H23 0.9800
C32 H32 0.9800
C1 C4 1.373(4)
C1 C2 1.383(5)
C1 C7 1.501(4)
C22 C16 1.532(4)
C22 H22 0.9800
C8 C11 1.371(4)
C8 C12 1.381(4)
C8 C14 1.507(4)
C35 C38 1.391(5)
C35 H35 0.9300
C14 H14A 0.9700
C14 H14B 0.9700
C16 H16A 0.9700
C16 H16B 0.9700
C2 C3 1.414(5)
C2 H2 0.9300
C36 C37 1.389(5)
C36 H36 0.9300
C17 C19 1.368(5)
C17 H17 0.9300
C3 C6 1.357(6)
C3 H3 0.9300
C9 C10 1.354(5)
C9 C13 1.362(5)
C9 H9 0.9300
C41 H41A 0.9600
C41 H41B 0.9600
C41 H41C 0.9600
C37 C39 1.360(6)
C37 H37 0.9300
C28 C29 1.517(5)
C28 C27 1.526(6)
C28 C30 1.551(5)
C26 H26A 0.9600
C26 H26B 0.9600
C26 H26C 0.9600
C46 C45 1.520(5)
C46 C44 1.551(6)
C46 C43 1.559(6)
C18 C21 1.386(5)
C18 H18 0.9300
C10 C12 1.370(5)
C10 H10 0.9300
C7 H7A 0.9700
C7 H7B 0.9700
C42 H42A 0.9600
C42 H42B 0.9600
C42 H42C 0.9600
C11 C13 1.382(5)
C11 H11 0.9300
C4 C5 1.367(5)
C4 H4A 0.9300
C5 C6 1.354(5)
C5 H5 0.9300
C12 H12 0.9300
C19 C20 1.354(6)
C19 H19 0.9300
C20 C21 1.397(6)
C20 H20 0.9300
C38 C39 1.371(6)
C38 H38 0.9300
C21 H21 0.9300
C39 H39 0.9300
C27 H27A 0.9600
C27 H27B 0.9600
C27 H27C 0.9600
C6 H6A 0.9300
C13 H13 0.9300
C29 H29A 0.9600
C29 H29B 0.9600
C29 H29C 0.9600
C43 H43A 0.9600
C43 H43B 0.9600
C43 H43C 0.9600
C30 H30A 0.9600
C30 H30B 0.9600
C30 H30C 0.9600
C45 H45A 0.9600
C45 H45B 0.9600
C45 H45C 0.9600
C44 H44A 0.9600
C44 H44B 0.9600
C44 H44C 0.9600
C100 H10A 0.9600
C100 H10B 0.9600
C100 H10C 0.9600
